data_2206178
loop_
_publ_author_name
'Deng, Qian-Jun'
'Yao, Min-Xia'
'Zeng, Ming-Hua'

_publ_section_title
;
 4,4'-Bipyridine--5-amino-1,3,4-thiadiazole-2(3<i>H</i>)-thione (1/2)
;
_journal_issue 7
_journal_name_full 'Acta Crystallographica Section E'
_journal_page_first o2239
_journal_page_last o2240
_journal_paper_doi 10.1107/S1600536805019136
_journal_volume 61
_journal_year 2005
_chemical_formula_iupac 'C10 H8 N2, 2C2 H3 N3 S2'
_chemical_formula_moiety 'C10 H8 N2, 2C2 H3 N3 S2'
_chemical_formula_sum 'C14 H14 N8 S4'
_chemical_formula_weight 422.57
_chemical_name_systematic
;
Bipyridine bis[5-amino-1,3,4-thiadiazole-2(3H)-thione]
;
_space_group_IT_number 14
_symmetry_cell_setting monoclinic
_symmetry_space_group_name_Hall '-P 2yn'
_symmetry_space_group_name_H-M 'P 1 21/n 1'
_atom_sites_solution_hydrogens geom
_atom_sites_solution_primary direct
_atom_sites_solution_secondary difmap
_audit_creation_method SHELXL-97
_cell_angle_alpha 90.00
_cell_angle_beta 100.74(4)
_cell_angle_gamma 90.00
_cell_formula_units_Z 2
_cell_length_a 7.020(3)
_cell_length_b 8.121(4)
_cell_length_c 16.888(7)
_cell_measurement_reflns_used 25
_cell_measurement_temperature 293(2)
_cell_measurement_theta_max 7
_cell_measurement_theta_min 2
_cell_volume 945.9(7)
_computing_cell_refinement 'R3m Software'
_computing_data_collection 'R3m Software (Siemens, 1990)'
_computing_data_reduction 'R3m Software'
_computing_molecular_graphics SHELXTL
_computing_publication_material SHELXTL
_computing_structure_refinement SHELXTL
_computing_structure_solution 'SHELXTL (Bruker, 1999)'
_diffrn_ambient_temperature 293(2)
_diffrn_measured_fraction_theta_full 1.000
_diffrn_measured_fraction_theta_max 1.000
_diffrn_measurement_device_type 'Siemens R3m'
_diffrn_measurement_method \w
_diffrn_radiation_monochromator graphite
_diffrn_radiation_source 'fine-focus sealed tube'
_diffrn_radiation_type MoK\a
_diffrn_radiation_wavelength 0.71073
_diffrn_reflns_av_R_equivalents 0.0463
_diffrn_reflns_av_sigmaI/netI 0.0391
_diffrn_reflns_limit_h_max 8
_diffrn_reflns_limit_h_min 0
_diffrn_reflns_limit_k_max 10
_diffrn_reflns_limit_k_min 0
_diffrn_reflns_limit_l_max 20
_diffrn_reflns_limit_l_min -20
_diffrn_reflns_number 2007
_diffrn_reflns_theta_full 26.00
_diffrn_reflns_theta_max 26.00
_diffrn_reflns_theta_min 2.46
_diffrn_standards_decay_% 0
_diffrn_standards_interval_count 200
_diffrn_standards_number 2
_exptl_absorpt_coefficient_mu 0.519
_exptl_absorpt_correction_T_max 0.8515
_exptl_absorpt_correction_T_min 0.7962
_exptl_absorpt_correction_type psi-scan
_exptl_absorpt_process_details '(North <i>et al.</i>, 1968)'
_exptl_crystal_colour 'pale yellow'
_exptl_crystal_density_diffrn 1.484
_exptl_crystal_density_method 'not measured'
_exptl_crystal_description block
_exptl_crystal_F_000 436
_exptl_crystal_size_max 0.46
_exptl_crystal_size_mid 0.38
_exptl_crystal_size_min 0.32
_refine_diff_density_max 0.194
_refine_diff_density_min -0.232
_refine_ls_extinction_method none
_refine_ls_goodness_of_fit_ref 1.013
_refine_ls_hydrogen_treatment constr
_refine_ls_matrix_type full
_refine_ls_number_parameters 118
_refine_ls_number_reflns 1852
_refine_ls_number_restraints 0
_refine_ls_restrained_S_all 1.013
_refine_ls_R_factor_all 0.0723
_refine_ls_R_factor_gt 0.0443
_refine_ls_shift/su_max 0.000
_refine_ls_shift/su_mean 0.000
_refine_ls_structure_factor_coef Fsqd
_refine_ls_weighting_details 'calc w = 1/[\s^2^(Fo^2^)+(0.0451P)^2^+0.5922P] where P = (Fo^2^+2Fc^2^)/3'
_refine_ls_weighting_scheme calc
_refine_ls_wR_factor_gt 0.0962
_refine_ls_wR_factor_ref 0.1090
_reflns_number_gt 1330
_reflns_number_total 1852
_reflns_threshold_expression I>2\s(I)
_cod_data_source_file dn6230.cif
_cod_data_source_block I
_cod_original_sg_symbol_H-M 'P 21/n'
_cod_database_code 2206178

loop_
_symmetry_equiv_pos_as_xyz
'x, y, z'
'-x+1/2, y+1/2, -z+1/2'
'-x, -y, -z'
'x-1/2, -y-1/2, z-1/2'

loop_
_atom_site_label
_atom_site_fract_x
_atom_site_fract_y
_atom_site_fract_z
_atom_site_U_iso_or_equiv
_atom_site_adp_type
_atom_site_calc_flag
_atom_site_refinement_flags
_atom_site_occupancy
_atom_site_type_symbol
S1 0.16290(10) 0.83746(11) 0.21733(4) 0.0471(2) Uani d . 1 S
S2 -0.12679(12) 0.59067(14) 0.26239(5) 0.0664(3) Uani d . 1 S
N1 -0.1564(3) 0.7800(3) 0.12878(13) 0.0424(6) Uani d . 1 N
H1A -0.2694 0.7401 0.1103 0.051 Uiso calc R 1 H
N2 -0.0759(3) 0.8964(3) 0.08449(14) 0.0440(6) Uani d . 1 N
N3 0.2110(4) 1.0489(3) 0.09777(15) 0.0560(7) Uani d . 1 N
H3A 0.1739 1.0962 0.0519 0.067 Uiso calc R 1 H
H3B 0.3222 1.0723 0.1265 0.067 Uiso calc R 1 H
N4 -0.5277(3) 0.6752(3) 0.05771(15) 0.0474(6) Uani d . 1 N
C1 -0.0582(4) 0.7305(4) 0.19978(17) 0.0437(7) Uani d . 1 C
C2 0.0948(4) 0.9382(4) 0.12462(16) 0.0407(7) Uani d . 1 C
C3 -0.6451(4) 0.7150(4) -0.0113(2) 0.0558(9) Uani d . 1 C
H3C -0.6007 0.7915 -0.0447 0.067 Uiso calc R 1 H
C4 -0.8275(4) 0.6498(4) -0.03628(19) 0.0512(8) Uani d . 1 C
H4B -0.9017 0.6822 -0.0853 0.061 Uiso calc R 1 H
C5 -0.9012(4) 0.5361(4) 0.01141(16) 0.0368(6) Uani d . 1 C
C6 -0.7789(4) 0.4926(4) 0.08262(18) 0.0504(8) Uani d . 1 C
H6A -0.8194 0.4159 0.1168 0.060 Uiso calc R 1 H
C7 -0.5972(4) 0.5630(5) 0.10289(19) 0.0564(9) Uani d . 1 C
H7A -0.5184 0.5303 0.1508 0.068 Uiso calc R 1 H

loop_
_atom_site_aniso_label
_atom_site_aniso_U_11
_atom_site_aniso_U_22
_atom_site_aniso_U_33
_atom_site_aniso_U_12
_atom_site_aniso_U_13
_atom_site_aniso_U_23
S1 0.0368(4) 0.0618(5) 0.0372(4) -0.0072(4) -0.0074(3) 0.0002(4)
S2 0.0485(5) 0.0893(8) 0.0548(5) -0.0147(5) -0.0073(4) 0.0266(5)
N1 0.0301(12) 0.0536(16) 0.0397(13) -0.0075(11) -0.0036(10) 0.0013(12)
N2 0.0362(12) 0.0529(16) 0.0392(13) -0.0066(12) -0.0023(10) 0.0046(12)
N3 0.0426(14) 0.0700(19) 0.0488(15) -0.0191(14) -0.0088(12) 0.0091(14)
N4 0.0313(12) 0.0567(17) 0.0514(15) -0.0062(12) 0.0005(11) -0.0025(13)
C1 0.0333(15) 0.0548(19) 0.0398(15) -0.0002(14) -0.0014(12) 0.0009(14)
C2 0.0340(14) 0.0461(18) 0.0388(15) -0.0025(13) -0.0014(12) -0.0040(13)
C3 0.0391(17) 0.065(2) 0.062(2) -0.0086(15) 0.0060(15) 0.0136(17)
C4 0.0323(14) 0.065(2) 0.0518(17) -0.0033(15) -0.0044(13) 0.0161(17)
C5 0.0280(13) 0.0448(17) 0.0362(14) 0.0007(12) 0.0025(11) -0.0050(13)
C6 0.0413(16) 0.063(2) 0.0433(16) -0.0164(16) -0.0023(13) 0.0074(16)
C7 0.0429(17) 0.078(3) 0.0415(16) -0.0104(17) -0.0086(14) 0.0054(17)

loop_
_atom_type_symbol
_atom_type_description
_atom_type_scat_dispersion_real
_atom_type_scat_dispersion_imag
_atom_type_scat_source
C C 0.0033 0.0016 'International Tables Vol C Tables 4.2.6.8 and 6.1.1.4'
H H 0.0000 0.0000 'International Tables Vol C Tables 4.2.6.8 and 6.1.1.4'
N N 0.0061 0.0033 'International Tables Vol C Tables 4.2.6.8 and 6.1.1.4'
S S 0.1246 0.1234 'International Tables Vol C Tables 4.2.6.8 and 6.1.1.4'

loop_
_geom_angle_atom_site_label_1
_geom_angle_atom_site_label_2
_geom_angle_atom_site_label_3
_geom_angle_site_symmetry_3
_geom_angle
C2 S1 C1 . 89.69(14)
C1 N1 N2 . 119.8(2)
C1 N1 H1A . 120.1
N2 N1 H1A . 120.1
C2 N2 N1 . 108.9(2)
C2 N3 H3A . 120.0
C2 N3 H3B . 120.0
H3A N3 H3B . 120.0
C3 N4 C7 . 115.6(3)
N1 C1 S2 . 127.6(2)
N1 C1 S1 . 107.2(2)
S2 C1 S1 . 125.15(17)
N2 C2 N3 . 123.6(3)
N2 C2 S1 . 114.4(2)
N3 C2 S1 . 122.0(2)
N4 C3 C4 . 124.1(3)
N4 C3 H3C . 117.9
C4 C3 H3C . 117.9
C3 C4 C5 . 120.3(3)
C3 C4 H4B . 119.9
C5 C4 H4B . 119.9
C6 C5 C4 . 115.8(2)
C6 C5 C5 3_365 121.4(3)
C4 C5 C5 3_365 122.8(3)
C7 C6 C5 . 120.2(3)
C7 C6 H6A . 119.9
C5 C6 H6A . 119.9
N4 C7 C6 . 123.9(3)
N4 C7 H7A . 118.0
C6 C7 H7A . 118.0

loop_
_geom_bond_atom_site_label_1
_geom_bond_atom_site_label_2
_geom_bond_site_symmetry_2
_geom_bond_distance
S1 C2 . 1.752(3)
S1 C1 . 1.755(3)
S2 C1 . 1.682(3)
N1 C1 . 1.329(4)
N1 N2 . 1.389(3)
N1 H1A . 0.8600
N2 C2 . 1.307(3)
N3 C2 . 1.348(4)
N3 H3A . 0.8600
N3 H3B . 0.8600
N4 C3 . 1.336(4)
N4 C7 . 1.337(4)
C3 C4 . 1.377(4)
C3 H3C . 0.9300
C4 C5 . 1.387(4)
C4 H4B . 0.9300
C5 C6 . 1.387(4)
C5 C5 3_365 1.489(5)
C6 C7 . 1.381(4)
C6 H6A . 0.9300
C7 H7A . 0.9300

loop_
_geom_hbond_atom_site_label_D
_geom_hbond_atom_site_label_H
_geom_hbond_atom_site_label_A
_geom_hbond_site_symmetry_A
_geom_hbond_distance_DH
_geom_hbond_distance_HA
_geom_hbond_distance_DA
_geom_hbond_angle_DHA
_geom_hbond_publ_flag
N1 H1A N4 . 0.86 1.94 2.792(3) 172 yes
N3 H3A N2 3_575 0.86 2.28 3.079(4) 155 yes
N3 H3B S2 2 0.86 2.57 3.412(3) 165 yes

loop_
_geom_torsion_atom_site_label_1
_geom_torsion_atom_site_label_2
_geom_torsion_atom_site_label_3
_geom_torsion_atom_site_label_4
_geom_torsion_site_symmetry_1
_geom_torsion_site_symmetry_4
_geom_torsion
C1 N1 N2 C2 . . -0.1(4)
N2 N1 C1 S2 . . -179.3(2)
N2 N1 C1 S1 . . 0.1(3)
C2 S1 C1 N1 . . -0.1(2)
C2 S1 C1 S2 . . 179.4(2)
N1 N2 C2 N3 . . 179.8(3)
N1 N2 C2 S1 . . 0.0(3)
C1 S1 C2 N2 . . 0.0(2)
C1 S1 C2 N3 . . -179.8(3)
C7 N4 C3 C4 . . 0.9(5)
N4 C3 C4 C5 . . 0.5(5)
C3 C4 C5 C6 . . -1.3(5)
C3 C4 C5 C5 . 3_365 178.7(3)
C4 C5 C6 C7 . . 0.8(5)
C5 C5 C6 C7 3_365 . -179.2(3)
C3 N4 C7 C6 . . -1.4(5)
C5 C6 C7 N4 . . 0.6(5)
